data_2219877
loop_
_publ_author_name
'Karapetyan, Harutyun A.'

_publ_section_title
;
 Potassium <small>L</small>-2-nitrimino-1,3-diazepane-4-carboxylate
 monohydrate
;
_journal_coeditor_code HG2410
_journal_issue 11
_journal_name_full 'Acta Crystallographica Section E'
_journal_page_first m1369
_journal_paper_doi 10.1107/S1600536808023817
_journal_volume 64
_journal_year 2008
_chemical_formula_iupac 'K +, C6 H9 N4 O4 -, H2 O1'
_chemical_formula_moiety 'K +, C6 H9 N4 O4 -, H2 O1'
_chemical_formula_sum 'C6 H11 K N4 O5'
_chemical_formula_weight 258.29
_chemical_name_systematic
;
Potassium L-2-nitrimino-1,3-diazepane-4-carboxylate monohydrate
;
_space_group_IT_number 23
_symmetry_cell_setting orthorhombic
_symmetry_space_group_name_Hall 'I 2 2'
_symmetry_space_group_name_H-M 'I 2 2 2'
_atom_sites_solution_hydrogens geom
_atom_sites_solution_primary direct
_atom_sites_solution_secondary difmap
_audit_creation_method SHELXL-97
_cell_angle_alpha 90.00
_cell_angle_beta 90.00
_cell_angle_gamma 90.00
_cell_formula_units_Z 8
_cell_length_a 7.3883(15)
_cell_length_b 10.087(2)
_cell_length_c 29.031(6)
_cell_measurement_reflns_used 24
_cell_measurement_temperature 293(2)
_cell_measurement_theta_max 16
_cell_measurement_theta_min 14
_cell_volume 2163.6(8)
_computing_cell_refinement 'LS in CAD-4 Software (Enraf--Nonius, 1988)'
_computing_data_collection 'Datcol in CAD-4 Software (Enraf--Nonius, 1988)'
_computing_data_reduction 'HELENA (Spek, 1997)'
_computing_molecular_graphics 'SHELXTL (Sheldrick, 2008)'
_computing_publication_material 'SHELXTL (Sheldrick, 2008)'
_computing_structure_refinement 'SHELXL97 (Sheldrick, 2008)'
_computing_structure_solution 'SHELXS97 (Sheldrick, 2008)'
_diffrn_ambient_temperature 293(2)
_diffrn_measured_fraction_theta_full 0.990
_diffrn_measured_fraction_theta_max 0.990
_diffrn_measurement_device_type 'Enraf--Nonius CAD-4'
_diffrn_measurement_method omega/2theta
_diffrn_radiation_monochromator graphite
_diffrn_radiation_source 'fine-focus sealed tube'
_diffrn_radiation_type MoK\a
_diffrn_radiation_wavelength 0.71073
_diffrn_reflns_av_R_equivalents 0.030
_diffrn_reflns_av_sigmaI/netI 0.0383
_diffrn_reflns_limit_h_max 10
_diffrn_reflns_limit_h_min -10
_diffrn_reflns_limit_k_max 13
_diffrn_reflns_limit_k_min -13
_diffrn_reflns_limit_l_max 38
_diffrn_reflns_limit_l_min -38
_diffrn_reflns_number 5030
_diffrn_reflns_theta_full 29.97
_diffrn_reflns_theta_max 29.97
_diffrn_reflns_theta_min 2.14
_diffrn_standards_decay_% 0
_diffrn_standards_interval_count 400
_diffrn_standards_interval_time 3600
_diffrn_standards_number 3
_exptl_absorpt_coefficient_mu 0.505
_exptl_absorpt_correction_type none
_exptl_crystal_colour yellow
_exptl_crystal_density_diffrn 1.586
_exptl_crystal_density_method 'not measured'
_exptl_crystal_description prism
_exptl_crystal_F_000 1072
_exptl_crystal_size_max 0.21
_exptl_crystal_size_mid 0.14
_exptl_crystal_size_min 0.11
_refine_diff_density_max 0.425
_refine_diff_density_min -0.392
_refine_ls_abs_structure_details 'Flack (1983), 1350 Friedel pairs'
_refine_ls_abs_structure_Flack '0.48 (20)'
_refine_ls_goodness_of_fit_ref 1.042
_refine_ls_hydrogen_treatment mixed
_refine_ls_matrix_type full
_refine_ls_number_parameters 154
_refine_ls_number_reflns 3141
_refine_ls_number_restraints 3
_refine_ls_restrained_S_all 1.041
_refine_ls_R_factor_all 0.1459
_refine_ls_R_factor_gt 0.0648
_refine_ls_shift/su_max 0.000
_refine_ls_shift/su_mean 0.000
_refine_ls_structure_factor_coef Fsqd
_refine_ls_weighting_details 'calc w=1/[\s^2^(Fo^2^)+(0.0676P)^2^+6.1136P] where P=(Fo^2^+2Fc^2^)/3'
_refine_ls_weighting_scheme calc
_refine_ls_wR_factor_gt 0.1571
_refine_ls_wR_factor_ref 0.1930
_reflns_number_gt 1726
_reflns_number_total 3141
_reflns_threshold_expression I>2\s(I)
_cod_data_source_file hg2410.cif
_cod_data_source_block I
_cod_original_cell_volume 2163.5(8)
_cod_database_code 2219877
_cod_database_fobs_code 2219877

loop_
_symmetry_equiv_pos_as_xyz
'x, y, z'
'-x, -y, z'
'-x, y, -z'
'x, -y, -z'
'x+1/2, y+1/2, z+1/2'
'-x+1/2, -y+1/2, z+1/2'
'-x+1/2, y+1/2, -z+1/2'
'x+1/2, -y+1/2, -z+1/2'

loop_
_atom_site_type_symbol
_atom_site_label
_atom_site_fract_x
_atom_site_fract_y
_atom_site_fract_z
_atom_site_U_iso_or_equiv
_atom_site_adp_type
_atom_site_calc_flag
_atom_site_refinement_flags
_atom_site_occupancy
K K1 0.5000 0.5000 0.26313(7) 0.0481(5) Uani d S 1
K K2 0.0000 0.5000 0.26268(8) 0.0536(5) Uani d S 1
O O1 0.2429(10) 0.6833(3) 0.28276(9) 0.0510(8) Uani d . 1
O O2 0.2513(10) 0.8993(3) 0.29658(9) 0.0618(10) Uani d . 1
O O3 0.2476(15) 1.1286(3) 0.37039(10) 0.0905(16) Uani d . 1
O O4 0.2389(10) 1.2557(3) 0.42935(11) 0.0723(12) Uani d . 1
O O5 0.2461(12) 0.3267(3) 0.30317(11) 0.0644(10) Uani d D 1
N N1 0.2755(14) 0.8784(3) 0.38382(11) 0.0630(19) Uani d . 1
H H2 0.3373 0.9320 0.3670 0.076 Uiso calc R 1
N N2 0.2659(10) 0.8275(3) 0.46137(11) 0.0583(14) Uani d . 1
H H9 0.3224 0.8526 0.4858 0.070 Uiso calc R 1
N N3 0.2516(11) 1.0441(3) 0.44244(10) 0.0490(10) Uani d . 1
N N4 0.2478(12) 1.1416(3) 0.41290(11) 0.0526(10) Uani d . 1
C C1 0.2419(12) 0.7820(4) 0.30906(13) 0.0433(11) Uani d . 1
C C2 0.2101(7) 0.7544(4) 0.36059(14) 0.0397(12) Uani d . 1
H H1 0.0794 0.7470 0.3657 0.048 Uiso calc R 1
C C3 0.294(2) 0.6381(6) 0.37834(19) 0.118(5) Uani d . 1
H H4 0.4240 0.6514 0.3793 0.142 Uiso calc R 1
H H3 0.2697 0.5645 0.3578 0.142 Uiso calc R 1
C C4 0.2262(15) 0.6022(4) 0.42740(17) 0.069(2) Uani d . 1
H H5 0.1150 0.5526 0.4232 0.082 Uiso calc R 1
H H6 0.3139 0.5404 0.4399 0.082 Uiso calc R 1
C C5 0.1931(9) 0.6894(5) 0.46054(17) 0.0601(19) Uani d . 1
H H7 0.2319 0.6481 0.4891 0.072 Uiso calc R 1
H H8 0.0624 0.6974 0.4624 0.072 Uiso calc R 1
C C6 0.2498(15) 0.9152(4) 0.42687(13) 0.0475(10) Uani d . 1
H H10 0.288(8) 0.279(5) 0.3251(13) 0.07(2) Uiso d D 1
H H11 0.288(14) 0.287(8) 0.2790(13) 0.16(5) Uiso d D 1

loop_
_atom_site_aniso_label
_atom_site_aniso_U_11
_atom_site_aniso_U_22
_atom_site_aniso_U_33
_atom_site_aniso_U_12
_atom_site_aniso_U_13
_atom_site_aniso_U_23
K1 0.0547(12) 0.0388(11) 0.0507(11) 0.0026(10) 0.000 0.000
K2 0.0566(12) 0.0404(12) 0.0637(13) -0.0021(11) 0.000 0.000
O1 0.070(2) 0.0423(15) 0.0409(14) 0.000(3) 0.008(3) -0.0129(13)
O2 0.115(3) 0.0374(15) 0.0326(13) 0.013(4) -0.002(4) 0.0002(11)
O3 0.202(5) 0.0350(16) 0.0343(15) -0.001(5) -0.009(5) 0.0075(12)
O4 0.136(4) 0.0279(13) 0.0534(18) 0.006(4) -0.007(4) -0.0024(13)
O5 0.103(3) 0.0470(17) 0.0436(17) -0.009(4) -0.003(4) 0.0143(15)
N1 0.134(6) 0.0286(16) 0.0266(16) -0.021(4) 0.012(3) -0.0014(12)
N2 0.115(4) 0.0309(16) 0.0291(15) -0.017(3) 0.012(4) -0.0006(13)
N3 0.087(3) 0.0286(14) 0.0312(15) 0.007(4) 0.006(4) 0.0001(12)
N4 0.088(3) 0.0310(16) 0.0393(17) 0.005(4) 0.014(4) 0.0017(13)
C1 0.057(3) 0.039(2) 0.0339(18) 0.007(4) -0.010(3) -0.0022(15)
C2 0.049(3) 0.0352(19) 0.0344(19) 0.004(2) -0.002(2) -0.0046(16)
C3 0.267(17) 0.043(3) 0.043(3) 0.046(7) -0.002(6) 0.008(2)
C4 0.125(6) 0.029(2) 0.052(2) -0.013(4) -0.008(5) 0.0091(18)
C5 0.098(6) 0.037(2) 0.045(3) 0.001(3) 0.004(3) 0.011(2)
C6 0.079(3) 0.0335(17) 0.0298(17) -0.002(5) 0.001(5) -0.0016(14)

loop_
_atom_type_symbol
_atom_type_description
_atom_type_scat_dispersion_real
_atom_type_scat_dispersion_imag
_atom_type_scat_source
C C 0.0033 0.0000 'International Tables Vol C Tables 4.2.6.8 and 6.1.1.4'
H H 0.0000 0.0000 'International Tables Vol C Tables 4.2.6.8 and 6.1.1.4'
N N 0.0061 0.0000 'International Tables Vol C Tables 4.2.6.8 and 6.1.1.4'
O O 0.0106 0.0000 'International Tables Vol C Tables 4.2.6.8 and 6.1.1.4'
K K 0.2009 0.0000 'International Tables Vol C Tables 4.2.6.8 and 6.1.1.4'

loop_
_geom_angle_atom_site_label_1
_geom_angle_atom_site_label_2
_geom_angle_atom_site_label_3
_geom_angle_site_symmetry_1
_geom_angle_site_symmetry_3
_geom_angle
_geom_angle_publ_flag
O1 K1 O1 . 2_665 155.74(15) n
O1 K1 O2 . 7_545 84.89(16) n
O1 K1 O2 2_665 7_545 110.81(14) n
O1 K1 O2 . 8_565 110.81(14) n
O1 K1 O2 2_665 8_565 84.89(16) n
O2 K1 O2 7_545 8_565 101.4(2) n
O1 K1 O5 . 2_665 87.51(15) n
O1 K1 O5 2_665 2_665 82.52(14) n
O2 K1 O5 7_545 2_665 160.81(11) n
O2 K1 O5 8_565 2_665 65.09(14) n
O1 K1 O5 . . 82.52(14) n
O1 K1 O5 2_665 . 87.51(15) n
O2 K1 O5 7_545 . 65.09(14) n
O2 K1 O5 8_565 . 160.81(11) n
O5 K1 O5 2_665 . 131.23(19) n
O1 K1 C1 . 7_545 101.25(17) n
O1 K1 C1 2_665 7_545 93.15(14) n
O2 K1 C1 7_545 7_545 17.69(15) n
O2 K1 C1 8_565 7_545 101.48(14) n
O5 K1 C1 2_665 7_545 166.12(17) n
O5 K1 C1 . 7_545 61.33(12) n
O1 K1 C1 . 8_565 93.15(14) n
O1 K1 C1 2_665 8_565 101.25(17) n
O2 K1 C1 7_545 8_565 101.48(14) n
O2 K1 C1 8_565 8_565 17.69(15) n
O5 K1 C1 2_665 8_565 61.33(12) n
O5 K1 C1 . 8_565 166.12(17) n
C1 K1 C1 7_545 8_565 107.02(17) n
O1 K1 K2 . . 45.59(12) n
O1 K1 K2 2_665 . 134.53(12) n
O2 K1 K2 7_545 . 47.09(13) n
O2 K1 K2 8_565 . 132.56(15) n
O5 K1 K2 2_665 . 131.90(15) n
O5 K1 K2 . . 48.33(15) n
C1 K1 K2 7_545 . 59.38(14) n
C1 K1 K2 8_565 . 120.34(15) n
O1 K1 K2 . 1_655 134.53(12) n
O1 K1 K2 2_665 1_655 45.59(12) n
O2 K1 K2 7_545 1_655 132.56(15) n
O2 K1 K2 8_565 1_655 47.09(13) n
O5 K1 K2 2_665 1_655 48.33(15) n
O5 K1 K2 . 1_655 131.90(15) n
C1 K1 K2 7_545 1_655 120.34(15) n
C1 K1 K2 8_565 1_655 59.38(14) n
K2 K1 K2 . 1_655 179.60(13) n
O1 K1 H11 . . 95.8(12) n
O1 K1 H11 2_665 . 80.1(15) n
O2 K1 H11 7_545 . 54.4(13) n
O2 K1 H11 8_565 . 142.9(4) n
O5 K1 H11 2_665 . 144.2(12) n
O5 K1 H11 . . 17.9(4) n
C1 K1 H11 7_545 . 46.4(10) n
C1 K1 H11 8_565 . 153.2(8) n
K2 K1 H11 . . 54.5(15) n
K2 K1 H11 1_655 . 125.5(15) n
O1 K2 O1 . 2_565 154.51(16) n
O1 K2 O2 . 8_465 109.73(14) n
O1 K2 O2 2_565 8_465 86.68(16) n
O1 K2 O2 . 7_545 86.68(16) n
O1 K2 O2 2_565 7_545 109.73(14) n
O2 K2 O2 8_465 7_545 101.3(2) n
O1 K2 O5 . . 84.41(15) n
O1 K2 O5 2_565 . 84.89(16) n
O2 K2 O5 8_465 . 160.93(12) n
O2 K2 O5 7_545 . 65.81(15) n
O1 K2 O5 . 2_565 84.89(16) n
O1 K2 O5 2_565 2_565 84.41(15) n
O2 K2 O5 8_465 2_565 65.81(15) n
O2 K2 O5 7_545 2_565 160.93(12) n
O5 K2 O5 . 2_565 130.0(2) n
O1 K2 K1 . 1_455 132.72(12) n
O1 K2 K1 2_565 1_455 47.16(12) n
O2 K2 K1 8_465 1_455 47.57(13) n
O2 K2 K1 7_545 1_455 132.78(15) n
O5 K2 K1 . 1_455 130.69(16) n
O5 K2 K1 2_565 1_455 49.08(15) n
O1 K2 K1 . . 47.16(12) n
O1 K2 K1 2_565 . 132.72(12) n
O2 K2 K1 8_465 . 132.78(15) n
O2 K2 K1 7_545 . 47.57(13) n
O5 K2 K1 . . 49.08(15) n
O5 K2 K1 2_565 . 130.69(16) n
K1 K2 K1 1_455 . 179.60(13) n
O1 K2 H11 . . 89(2) n
O1 K2 H11 2_565 . 87(2) n
O2 K2 H11 8_465 . 146.2(10) n
O2 K2 H11 7_545 . 50.6(8) n
O5 K2 H11 . . 16.1(6) n
O5 K2 H11 2_565 . 146.1(6) n
K1 K2 H11 1_455 . 134(2) n
K1 K2 H11 . . 46(2) n
C1 O1 K2 . . 133.3(6) n
C1 O1 K1 . . 132.3(5) n
K2 O1 K1 . . 87.26(8) n
C1 O2 K2 . 7 125.5(5) n
C1 O2 K1 . 7 120.1(6) n
K2 O2 K1 7 7 85.34(8) n
K2 O5 K1 . . 82.59(8) n
K2 O5 H10 . . 155(4) n
K1 O5 H10 . . 114(5) n
K2 O5 H11 . . 101(5) n
K1 O5 H11 . . 74(7) n
H10 O5 H11 . . 102(3) n
C6 N1 C2 . . 127.9(6) n
C6 N1 H2 . . 116.0 n
C2 N1 H2 . . 116.0 n
C6 N2 C5 . . 124.8(5) n
C6 N2 H9 . . 117.6 n
C5 N2 H9 . . 117.6 n
N4 N3 C6 . . 119.7(3) n
O3 N4 O4 . . 118.6(3) n
O3 N4 N3 . . 125.0(3) n
O4 N4 N3 . . 116.4(3) n
O2 C1 O1 . . 125.4(4) n
O2 C1 C2 . . 117.8(3) n
O1 C1 C2 . . 116.6(4) n
O2 C1 K1 . 7 42.2(4) n
O1 C1 K1 . 7 97.8(3) n
C2 C1 K1 . 7 127.8(4) n
C3 C2 N1 . . 112.6(5) n
C3 C2 C1 . . 115.8(5) n
N1 C2 C1 . . 103.6(4) n
C3 C2 H1 . . 108.2 n
N1 C2 H1 . . 108.2 n
C1 C2 H1 . . 108.2 n
C2 C3 C4 . . 112.6(8) n
C2 C3 H4 . . 109.1 n
C4 C3 H4 . . 109.1 n
C2 C3 H3 . . 109.1 n
C4 C3 H3 . . 109.1 n
H4 C3 H3 . . 107.8 n
C5 C4 C3 . . 124.8(4) n
C5 C4 H5 . . 106.1 n
C3 C4 H5 . . 106.1 n
C5 C4 H6 . . 106.1 n
C3 C4 H6 . . 106.1 n
H5 C4 H6 . . 106.3 n
C4 C5 N2 . . 124.3(5) n
C4 C5 H7 . . 106.3 n
N2 C5 H7 . . 106.3 n
C4 C5 H8 . . 106.3 n
N2 C5 H8 . . 106.3 n
H7 C5 H8 . . 106.4 n
N1 C6 N2 . . 120.6(4) n
N1 C6 N3 . . 125.2(4) n
N2 C6 N3 . . 112.1(3) n

loop_
_geom_bond_atom_site_label_1
_geom_bond_atom_site_label_2
_geom_bond_site_symmetry_2
_geom_bond_distance
_geom_bond_publ_flag
K1 O1 . 2.712(5) n
K1 O1 2_665 2.712(5) n
K1 O2 7_545 2.736(6) n
K1 O2 8_565 2.736(6) n
K1 O5 2_665 2.815(7) n
K1 O5 . 2.815(7) n
K1 C1 7_545 3.524(5) n
K1 C1 8_565 3.524(5) n
K1 K2 . 3.6942(8) n
K1 K2 1_655 3.6942(8) n
K1 H11 . 2.70(11) n
K2 O1 . 2.642(5) n
K2 O1 2_565 2.642(5) n
K2 O2 8_465 2.714(6) n
K2 O2 7_545 2.714(6) n
K2 O5 . 2.783(6) n
K2 O5 2_565 2.783(6) n
K2 K1 1_455 3.6942(8) n
K2 H11 . 3.06(6) n
O1 C1 . 1.255(4) n
O2 C1 . 1.239(5) n
O2 K2 7 2.714(6) n
O2 K1 7 2.736(6) n
O3 N4 . 1.241(4) n
O4 N4 . 1.247(4) n
O5 H10 . 0.856(19) n
O5 H11 . 0.87(2) n
N1 C6 . 1.318(5) n
N1 C2 . 1.502(6) n
N1 H2 . 0.8600 n
N2 C6 . 1.342(5) n
N2 C5 . 1.494(7) n
N2 H9 . 0.8600 n
N3 N4 . 1.305(4) n
N3 C6 . 1.377(5) n
C1 C2 . 1.540(6) n
C1 K1 7 3.524(5) n
C2 C3 . 1.423(9) n
C2 H1 . 0.9800 n
C3 C4 . 1.552(9) n
C3 H4 . 0.9700 n
C3 H3 . 0.9700 n
C4 C5 . 1.326(7) n
C4 H5 . 0.9700 n
C4 H6 . 0.9700 n
C5 H7 . 0.9700 n
C5 H8 . 0.9700 n

loop_
_geom_hbond_atom_site_label_D
_geom_hbond_atom_site_label_H
_geom_hbond_atom_site_label_A
_geom_hbond_site_symmetry_A
_geom_hbond_distance_DH
_geom_hbond_distance_HA
_geom_hbond_distance_DA
_geom_hbond_angle_DHA
_geom_hbond_publ_flag
O5 H11 O1 7_545 0.87(2) 2.09(5) 2.885(5) 153(10) yes
O5 H10 O3 1_545 0.856(19) 2.03(4) 2.793(4) 148(6) yes
N2 H9 N3 4_576 0.86 2.39 3.080(4) 137.8 yes
N1 H2 O3 . 0.86 2.09 2.561(5) 113.6 yes

loop_
_geom_torsion_atom_site_label_1
_geom_torsion_atom_site_label_2
_geom_torsion_atom_site_label_3
_geom_torsion_atom_site_label_4
_geom_torsion_site_symmetry_1
_geom_torsion_site_symmetry_4
_geom_torsion
_geom_torsion_publ_flag
O1 K2 O1 C1 2_565 . -49.9(4) n
O2 K2 O1 C1 8_465 . 77.6(4) n
O2 K2 O1 C1 7_545 . 178.5(4) n
O5 K2 O1 C1 . . -115.5(4) n
O5 K2 O1 C1 2_565 . 15.6(4) n
K1 K2 O1 C1 1_455 . 27.7(5) n
K1 K2 O1 C1 . . -151.7(4) n
O1 K2 O1 K1 2_565 . 101.82(8) n
O2 K2 O1 K1 8_465 . -130.65(16) n
O2 K2 O1 K1 7_545 . -29.78(10) n
O5 K2 O1 K1 . . 36.21(12) n
O5 K2 O1 K1 2_565 . 167.33(12) n
K1 K2 O1 K1 1_455 . 179.47(16) n
O1 K1 O1 C1 2_665 . 49.8(4) n
O2 K1 O1 C1 7_545 . -178.2(4) n
O2 K1 O1 C1 8_565 . -77.9(4) n
O5 K1 O1 C1 2_665 . -15.8(4) n
O5 K1 O1 C1 . . 116.3(4) n
C1 K1 O1 C1 7_545 . 175.0(4) n
C1 K1 O1 C1 8_565 . -76.9(5) n
K2 K1 O1 C1 . . 152.2(4) n
K2 K1 O1 C1 1_655 . -28.3(5) n
O1 K1 O1 K2 2_665 . -102.45(8) n
O2 K1 O1 K2 7_545 . 29.60(10) n
O2 K1 O1 K2 8_565 . 129.84(15) n
O5 K1 O1 K2 2_665 . -168.04(12) n
O5 K1 O1 K2 . . -35.89(12) n
C1 K1 O1 K2 7_545 . 22.82(11) n
C1 K1 O1 K2 8_565 . 130.87(14) n
K2 K1 O1 K2 1_655 . 179.46(17) n
O1 K2 O5 K1 . . -34.97(11) n
O1 K2 O5 K1 2_565 . 168.20(12) n
O2 K2 O5 K1 8_465 . 104.1(5) n
O2 K2 O5 K1 7_545 . 53.89(13) n
O5 K2 O5 K1 2_565 . -113.49(10) n
K1 K2 O5 K1 1_455 . -179.56(14) n
O1 K1 O5 K2 . . 34.09(11) n
O1 K1 O5 K2 2_665 . -168.08(12) n
O2 K1 O5 K2 7_545 . -53.73(14) n
O2 K1 O5 K2 8_565 . -101.4(5) n
O5 K1 O5 K2 2_665 . 114.12(11) n
C1 K1 O5 K2 7_545 . -73.12(16) n
C1 K1 O5 K2 8_565 . -38.4(6) n
K2 K1 O5 K2 1_655 . -179.55(14) n
C6 N3 N4 O3 . . -2.1(16) n
C6 N3 N4 O4 . . 175.9(10) n
K2 O2 C1 O1 7 . -49.8(12) n
K1 O2 C1 O1 7 . 57.6(12) n
K2 O2 C1 C2 7 . 135.8(5) n
K1 O2 C1 C2 7 . -116.8(5) n
K2 O2 C1 K1 7 7 -107.4(3) n
K2 O1 C1 O2 . . -114.3(9) n
K1 O1 C1 O2 . . 105.4(9) n
K2 O1 C1 C2 . . 60.2(8) n
K1 O1 C1 C2 . . -80.1(8) n
K2 O1 C1 K1 . 7 -79.4(3) n
K1 O1 C1 K1 . 7 140.3(2) n
C6 N1 C2 C3 . . -67.0(11) n
C6 N1 C2 C1 . . 167.2(9) n
O2 C1 C2 C3 . . -146.7(9) n
O1 C1 C2 C3 . . 38.4(11) n
K1 C1 C2 C3 7 . 164.0(6) n
O2 C1 C2 N1 . . -22.9(10) n
O1 C1 C2 N1 . . 162.2(8) n
K1 C1 C2 N1 7 . -72.2(6) n
N1 C2 C3 C4 . . 72.2(10) n
C1 C2 C3 C4 . . -168.9(7) n
C2 C3 C4 C5 . . -39.8(16) n
C3 C4 C5 N2 . . -19.3(15) n
C6 N2 C5 C4 . . 52.9(12) n
C2 N1 C6 N2 . . 42.7(16) n
C2 N1 C6 N3 . . -154.9(9) n
C5 N2 C6 N1 . . -43.0(15) n
C5 N2 C6 N3 . . 152.5(8) n
N4 N3 C6 N1 . . 12.3(17) n
N4 N3 C6 N2 . . 176.0(9) n
